data_4120048
loop_
_publ_author_name
'N.N. Bhuvan Kumar'
'Olga A. Mukhina'
'Andrei G. Kutateladze'

_publ_contact_author_address
;Department of Chemistry and Biochemistry
University of Denver
FW Olin Hall, 202
2190 E. Iliff Ave
Denver, CO 80208
;
_publ_contact_author_email akutatel.edu
_publ_contact_author_fax 303-871-2254
_publ_contact_author_name 'Andrei Kutateladze'
_publ_contact_author_phone 303-871-2995
_publ_section_title
;
 Photoassisted Synthesis of Enantiopure Alkaloid Mimics Possessing
 Unprecedented Polyheterocyclic Cores
;
_journal_name_full 'Journal of the American Chemical Society'
_journal_page_first 9608
_journal_page_last 9611
_journal_paper_doi 10.1021/ja4042109
_journal_volume 135
_journal_year 2013
_chemical_formula_moiety 'C27 H25 N3 O4 S'
_chemical_formula_sum 'C27 H25 N3 O4 S'
_chemical_formula_weight 487.56
_chemical_name_systematic
;
3R,7S,8S,11S-8-Hydroxy-8-methyl-3-phenyl-5-(4-methylbenzenesulfonylimino)-
9,10-benzo-2-oxo-1,4-diazatricyclo[5.3.1.0^4,11^]undec-9-ene 
;
_space_group_IT_number 2
_symmetry_cell_setting triclinic
_symmetry_space_group_name_Hall '-P 1'
_symmetry_space_group_name_H-M 'P -1'
_atom_sites_solution_hydrogens geom
_atom_sites_solution_primary direct
_atom_sites_solution_secondary difmap
_audit_creation_method SHELXL-97
_cell_angle_alpha 102.926(2)
_cell_angle_beta 109.315(2)
_cell_angle_gamma 94.956(2)
_cell_formula_units_Z 2
_cell_length_a 9.6538(5)
_cell_length_b 11.8172(6)
_cell_length_c 12.9212(6)
_cell_measurement_reflns_used 9673
_cell_measurement_temperature 296(2)
_cell_measurement_theta_max 26.47
_cell_measurement_theta_min 2.27
_cell_volume 1335.07(12)
_computing_cell_refinement 'Bruker SAINT'
_computing_data_collection 'Bruker APEX2'
_computing_data_reduction 'Bruker SAINT'
_computing_molecular_graphics 'Bruker SHELXTL'
_computing_publication_material 'Bruker SHELXTL'
_computing_structure_refinement 'SHELXL-97 (Sheldrick, 2008)'
_computing_structure_solution 'SHELXS-97 (Sheldrick, 2008)'
_diffrn_ambient_temperature 296(2)
_diffrn_detector_area_resol_mean 8.33
_diffrn_measured_fraction_theta_full 1.000
_diffrn_measured_fraction_theta_max 1.000
_diffrn_measurement_device_type 'Bruker D8 APEX II Diffractometer'
_diffrn_measurement_method '\f and \w scans'
_diffrn_radiation_monochromator graphite
_diffrn_radiation_source 'fine-focus sealed tube'
_diffrn_radiation_type MoK\a
_diffrn_radiation_wavelength 0.71073
_diffrn_reflns_av_R_equivalents 0.0221
_diffrn_reflns_av_sigmaI/netI 0.0090
_diffrn_reflns_limit_h_max 11
_diffrn_reflns_limit_h_min -11
_diffrn_reflns_limit_k_max 14
_diffrn_reflns_limit_k_min -14
_diffrn_reflns_limit_l_max 15
_diffrn_reflns_limit_l_min -15
_diffrn_reflns_number 77533
_diffrn_reflns_theta_full 25.68
_diffrn_reflns_theta_max 25.68
_diffrn_reflns_theta_min 1.73
_exptl_absorpt_coefficient_mu 0.157
_exptl_absorpt_correction_T_max 0.9938
_exptl_absorpt_correction_T_min 0.9678
_exptl_absorpt_correction_type multi-scan
_exptl_crystal_colour colourless
_exptl_crystal_density_diffrn 1.213
_exptl_crystal_description rectangular
_exptl_crystal_F_000 512
_exptl_crystal_size_max 0.21
_exptl_crystal_size_mid 0.13
_exptl_crystal_size_min 0.04
_platon_squeeze_details
;
;
_refine_diff_density_max 0.222
_refine_diff_density_min -0.359
_refine_diff_density_rms 0.031
_refine_ls_extinction_method none
_refine_ls_goodness_of_fit_ref 1.067
_refine_ls_matrix_type full
_refine_ls_number_parameters 319
_refine_ls_number_reflns 5090
_refine_ls_number_restraints 0
_refine_ls_restrained_S_all 1.067
_refine_ls_R_factor_all 0.0403
_refine_ls_R_factor_gt 0.0364
_refine_ls_shift/su_max 0.001
_refine_ls_shift/su_mean 0.000
_refine_ls_structure_factor_coef Fsqd
_refine_ls_weighting_details 'calc w=1/[\s^2^(Fo^2^)+(0.0517P)^2^+0.2832P] where P=(Fo^2^+2Fc^2^)/3'
_refine_ls_weighting_scheme calc
_refine_ls_wR_factor_gt 0.0989
_refine_ls_wR_factor_ref 0.1016
_reflns_number_gt 4545
_reflns_number_total 5090
_reflns_threshold_expression >2sigma(I)
_cod_data_source_file ja4042109_si_002_07.cif
_cod_data_source_block 13g
_cod_original_cell_volume 1335.07(11)
_cod_original_sg_symbol_H-M 'P -1 '
_cod_database_code 4120048

loop_
_symmetry_equiv_pos_as_xyz
'x, y, z'
'-x, -y, -z'

loop_
_atom_site_label
_atom_site_type_symbol
_atom_site_fract_x
_atom_site_fract_y
_atom_site_fract_z
_atom_site_U_iso_or_equiv
_atom_site_adp_type
_atom_site_occupancy
_atom_site_symmetry_multiplicity
_atom_site_calc_flag
_atom_site_refinement_flags
S1 S 0.70476(4) 0.88169(4) -0.02870(3) 0.05131(13) Uani 1 1 d .
O1 O 0.60439(14) 0.93158(12) -0.10798(9) 0.0762(4) Uani 1 1 d .
O2 O 0.80083(13) 0.81318(12) -0.06931(9) 0.0701(3) Uani 1 1 d .
O3 O 1.00544(13) 1.19678(10) 0.50137(8) 0.0576(3) Uani 1 1 d .
O4 O 1.01350(10) 0.86283(10) 0.30810(8) 0.0503(3) Uani 1 1 d .
H4 H 1.0051 0.8478 0.3649 0.076 Uiso 1 1 calc R
N1 N 1.15463(13) 1.11403(10) 0.40932(9) 0.0424(3) Uani 1 1 d .
N2 N 1.00699(12) 1.09607(9) 0.22676(8) 0.0366(2) Uani 1 1 d .
N3 N 0.79581(13) 0.98997(10) 0.08326(9) 0.0450(3) Uani 1 1 d .
C1 C 1.39103(18) 1.05887(18) 0.67836(13) 0.0640(5) Uani 1 1 d .
H1 H 1.4329 1.0958 0.7560 0.077 Uiso 1 1 calc R
C2 C 1.30929(18) 1.11826(16) 0.60438(12) 0.0578(4) Uani 1 1 d .
H2 H 1.2980 1.1954 0.6313 0.069 Uiso 1 1 calc R
C3 C 1.24475(15) 1.06006(13) 0.48921(11) 0.0439(3) Uani 1 1 d .
C4 C 1.15779(14) 1.08732(11) 0.29396(10) 0.0373(3) Uani 1 1 d .
H4A H 1.2308 1.1461 0.2881 0.045 Uiso 1 1 calc R
C5 C 0.93762(14) 0.99968(11) 0.13926(10) 0.0373(3) Uani 1 1 d .
C6 C 0.59811(16) 0.79113(13) 0.01903(11) 0.0467(3) Uani 1 1 d .
C7 C 0.6679(2) 0.72400(15) 0.08903(15) 0.0616(4) Uani 1 1 d .
H7 H 0.7712 0.7313 0.1156 0.074 Uiso 1 1 calc R
C8 C 0.5838(3) 0.64643(16) 0.11913(18) 0.0730(5) Uani 1 1 d .
H8 H 0.6312 0.6015 0.1663 0.088 Uiso 1 1 calc R
C9 C 0.4310(3) 0.63401(15) 0.08087(17) 0.0715(5) Uani 1 1 d .
C10 C 0.3399(3) 0.5451(2) 0.1115(3) 0.1125(10) Uani 1 1 d .
H10A H 0.3470 0.5749 0.1888 0.169 Uiso 1 1 calc R
H10B H 0.3773 0.4723 0.1032 0.169 Uiso 1 1 calc R
H10C H 0.2375 0.5318 0.0617 0.169 Uiso 1 1 calc R
C11 C 0.44648(19) 0.78386(17) -0.01661(15) 0.0666(4) Uani 1 1 d .
H11 H 0.3993 0.8308 -0.0615 0.080 Uiso 1 1 calc R
C12 C 0.3645(2) 0.7050(2) 0.01559(19) 0.0807(6) Uani 1 1 d .
H12 H 0.2616 0.7004 -0.0078 0.097 Uiso 1 1 calc R
C13 C 1.03487(16) 1.16244(12) 0.41612(11) 0.0422(3) Uani 1 1 d .
C14 C 0.93861(15) 1.16768(11) 0.29639(11) 0.0398(3) Uani 1 1 d .
H14 H 0.8362 1.1287 0.2776 0.048 Uiso 1 1 calc R
C15 C 0.93767(16) 1.29290(12) 0.28690(12) 0.0450(3) Uani 1 1 d .
C16 C 1.0081(2) 1.33766(14) 0.22475(16) 0.0617(4) Uani 1 1 d .
H16 H 1.0564 1.2902 0.1854 0.074 Uiso 1 1 calc R
C17 C 1.0071(2) 1.45395(17) 0.2206(2) 0.0833(6) Uani 1 1 d .
H17 H 1.0545 1.4839 0.1779 0.100 Uiso 1 1 calc R
C18 C 0.9376(3) 1.52478(17) 0.2785(2) 0.0855(6) Uani 1 1 d .
H18 H 0.9377 1.6026 0.2753 0.103 Uiso 1 1 calc R
C19 C 0.8688(3) 1.4813(2) 0.3403(2) 0.0972(7) Uani 1 1 d .
H19 H 0.8220 1.5296 0.3803 0.117 Uiso 1 1 calc R
C20 C 0.8672(3) 1.36524(18) 0.34476(19) 0.0814(6) Uani 1 1 d .
H20 H 0.8185 1.3359 0.3869 0.098 Uiso 1 1 calc R
C21 C 1.41043(17) 0.94630(17) 0.63783(13) 0.0612(4) Uani 1 1 d .
H21 H 1.4665 0.9075 0.6879 0.073 Uiso 1 1 calc R
C22 C 1.34699(16) 0.89006(15) 0.52272(13) 0.0538(4) Uani 1 1 d .
H22 H 1.3627 0.8143 0.4959 0.065 Uiso 1 1 calc R
C23 C 1.26029(14) 0.94518(12) 0.44675(11) 0.0425(3) Uani 1 1 d .
C24 C 1.16854(15) 0.88213(12) 0.32219(11) 0.0415(3) Uani 1 1 d .
C25 C 1.2155(2) 0.76627(14) 0.28107(14) 0.0601(4) Uani 1 1 d .
H25A H 1.1561 0.7313 0.2022 0.090 Uiso 1 1 calc R
H25B H 1.2014 0.7137 0.3251 0.090 Uiso 1 1 calc R
H25C H 1.3188 0.7805 0.2899 0.090 Uiso 1 1 calc R
C26 C 1.17900(14) 0.96290(11) 0.24537(10) 0.0379(3) Uani 1 1 d .
H26 H 1.2757 0.9655 0.2358 0.045 Uiso 1 1 calc R
C27 C 1.05221(15) 0.92336(12) 0.12801(10) 0.0409(3) Uani 1 1 d .
H27A H 1.0880 0.9358 0.0689 0.049 Uiso 1 1 calc R
H27B H 1.0105 0.8406 0.1100 0.049 Uiso 1 1 calc R

loop_
_atom_site_aniso_label
_atom_site_aniso_U_11
_atom_site_aniso_U_22
_atom_site_aniso_U_33
_atom_site_aniso_U_23
_atom_site_aniso_U_13
_atom_site_aniso_U_12
S1 0.0505(2) 0.0679(3) 0.02695(17) 0.01078(15) 0.00803(14) -0.00491(17)
O1 0.0724(8) 0.0988(9) 0.0408(6) 0.0338(6) -0.0047(5) -0.0095(7)
O2 0.0641(7) 0.0925(9) 0.0400(6) -0.0090(6) 0.0240(5) -0.0070(6)
O3 0.0777(7) 0.0675(7) 0.0414(6) 0.0184(5) 0.0345(5) 0.0215(6)
O4 0.0417(5) 0.0708(7) 0.0361(5) 0.0222(5) 0.0097(4) -0.0062(5)
N1 0.0469(6) 0.0508(6) 0.0282(5) 0.0096(5) 0.0130(5) 0.0072(5)
N2 0.0408(6) 0.0394(5) 0.0307(5) 0.0116(4) 0.0135(4) 0.0046(4)
N3 0.0444(6) 0.0532(7) 0.0339(6) 0.0136(5) 0.0096(5) 0.0032(5)
C1 0.0488(9) 0.1008(14) 0.0309(7) 0.0152(8) 0.0038(6) 0.0033(8)
C2 0.0548(9) 0.0749(10) 0.0341(7) 0.0079(7) 0.0095(6) 0.0062(8)
C3 0.0381(7) 0.0592(8) 0.0316(6) 0.0136(6) 0.0096(5) 0.0029(6)
C4 0.0385(6) 0.0431(7) 0.0300(6) 0.0110(5) 0.0126(5) 0.0010(5)
C5 0.0457(7) 0.0424(7) 0.0266(6) 0.0151(5) 0.0140(5) 0.0023(5)
C6 0.0490(8) 0.0505(8) 0.0345(7) 0.0046(6) 0.0137(6) 0.0009(6)
C7 0.0623(10) 0.0668(10) 0.0646(10) 0.0263(8) 0.0274(8) 0.0160(8)
C8 0.0997(15) 0.0592(10) 0.0788(12) 0.0277(9) 0.0482(11) 0.0205(10)
C9 0.0969(14) 0.0490(9) 0.0727(12) -0.0007(8) 0.0519(11) -0.0061(9)
C10 0.157(2) 0.0654(12) 0.140(2) 0.0056(13) 0.108(2) -0.0144(14)
C11 0.0498(9) 0.0822(12) 0.0597(10) 0.0214(9) 0.0104(8) 0.0015(8)
C12 0.0569(10) 0.0942(15) 0.0806(13) 0.0103(11) 0.0260(10) -0.0108(10)
C13 0.0514(8) 0.0422(7) 0.0366(7) 0.0119(5) 0.0203(6) 0.0048(6)
C14 0.0417(7) 0.0432(7) 0.0374(7) 0.0121(5) 0.0173(5) 0.0056(5)
C15 0.0467(7) 0.0441(7) 0.0440(7) 0.0127(6) 0.0152(6) 0.0086(6)
C16 0.0687(10) 0.0497(8) 0.0815(12) 0.0262(8) 0.0398(9) 0.0124(8)
C17 0.0885(14) 0.0579(11) 0.1259(18) 0.0440(11) 0.0549(14) 0.0114(10)
C18 0.0873(14) 0.0472(10) 0.1236(19) 0.0282(11) 0.0351(13) 0.0176(9)
C19 0.131(2) 0.0689(13) 0.1214(19) 0.0321(13) 0.0710(17) 0.0525(13)
C20 0.1111(16) 0.0730(12) 0.0983(15) 0.0395(11) 0.0686(14) 0.0446(12)
C21 0.0441(8) 0.0902(13) 0.0447(8) 0.0314(8) 0.0028(7) 0.0067(8)
C22 0.0442(8) 0.0673(10) 0.0480(8) 0.0251(7) 0.0085(6) 0.0074(7)
C23 0.0362(6) 0.0544(8) 0.0355(7) 0.0171(6) 0.0098(5) 0.0014(6)
C24 0.0404(7) 0.0469(7) 0.0357(7) 0.0151(5) 0.0105(5) 0.0023(5)
C25 0.0723(10) 0.0489(8) 0.0526(9) 0.0156(7) 0.0128(8) 0.0116(8)
C26 0.0383(6) 0.0435(7) 0.0335(6) 0.0110(5) 0.0154(5) 0.0043(5)
C27 0.0488(7) 0.0465(7) 0.0288(6) 0.0104(5) 0.0166(5) 0.0050(6)

loop_
_atom_type_symbol
_atom_type_description
_atom_type_scat_dispersion_real
_atom_type_scat_dispersion_imag
_atom_type_scat_source
C C 0.0033 0.0016 'International Tables Vol C Tables 4.2.6.8 and 6.1.1.4'
H H 0.0000 0.0000 'International Tables Vol C Tables 4.2.6.8 and 6.1.1.4'
N N 0.0061 0.0033 'International Tables Vol C Tables 4.2.6.8 and 6.1.1.4'
O O 0.0106 0.0060 'International Tables Vol C Tables 4.2.6.8 and 6.1.1.4'
S S 0.1246 0.1234 'International Tables Vol C Tables 4.2.6.8 and 6.1.1.4'

loop_
_geom_angle_atom_site_label_1
_geom_angle_atom_site_label_2
_geom_angle_atom_site_label_3
_geom_angle
O1 S1 O2 116.78(8)
O1 S1 N3 106.31(7)
O2 S1 N3 112.74(6)
O1 S1 C6 108.00(7)
O2 S1 C6 107.98(8)
N3 S1 C6 104.22(6)
C24 O4 H4 109.5
C13 N1 C3 126.18(11)
C13 N1 C4 112.37(10)
C3 N1 C4 118.89(11)
C5 N2 C14 126.32(11)
C5 N2 C4 113.14(10)
C14 N2 C4 111.29(10)
C5 N3 S1 122.25(10)
C21 C1 C2 120.43(14)
C21 C1 H1 119.8
C2 C1 H1 119.8
C1 C2 C3 118.62(16)
C1 C2 H2 120.7
C3 C2 H2 120.7
C23 C3 C2 121.86(13)
C23 C3 N1 116.55(11)
C2 C3 N1 121.55(14)
N2 C4 N1 101.96(10)
N2 C4 C26 105.88(10)
N1 C4 C26 116.29(10)
N2 C4 H4A 110.7
N1 C4 H4A 110.7
C26 C4 H4A 110.7
N3 C5 N2 118.60(12)
N3 C5 C27 133.54(12)
N2 C5 C27 107.86(11)
C11 C6 C7 120.23(15)
C11 C6 S1 120.19(13)
C7 C6 S1 119.52(12)
C8 C7 C6 119.64(17)
C8 C7 H7 120.2
C6 C7 H7 120.2
C9 C8 C7 121.28(19)
C9 C8 H8 119.4
C7 C8 H8 119.4
C12 C9 C8 118.13(17)
C12 C9 C10 121.3(2)
C8 C9 C10 120.6(2)
C9 C10 H10A 109.5
C9 C10 H10B 109.5
H10A C10 H10B 109.5
C9 C10 H10C 109.5
H10A C10 H10C 109.5
H10B C10 H10C 109.5
C6 C11 C12 118.76(18)
C6 C11 H11 120.6
C12 C11 H11 120.6
C9 C12 C11 121.84(19)
C9 C12 H12 119.1
C11 C12 H12 119.1
O3 C13 N1 127.00(13)
O3 C13 C14 124.55(13)
N1 C13 C14 108.45(11)
N2 C14 C15 115.16(11)
N2 C14 C13 101.24(10)
C15 C14 C13 112.25(11)
N2 C14 H14 109.3
C15 C14 H14 109.3
C13 C14 H14 109.3
C16 C15 C20 118.90(15)
C16 C15 C14 121.89(13)
C20 C15 C14 119.19(14)
C15 C16 C17 119.85(17)
C15 C16 H16 120.1
C17 C16 H16 120.1
C18 C17 C16 120.76(19)
C18 C17 H17 119.6
C16 C17 H17 119.6
C19 C18 C17 119.62(18)
C19 C18 H18 120.2
C17 C18 H18 120.2
C18 C19 C20 120.6(2)
C18 C19 H19 119.7
C20 C19 H19 119.7
C15 C20 C19 120.31(19)
C15 C20 H20 119.8
C19 C20 H20 119.8
C1 C21 C22 120.25(15)
C1 C21 H21 119.9
C22 C21 H21 119.9
C21 C22 C23 120.92(16)
C21 C22 H22 119.5
C23 C22 H22 119.5
C3 C23 C22 117.86(13)
C3 C23 C24 118.34(12)
C22 C23 C24 123.47(13)
O4 C24 C25 110.28(12)
O4 C24 C23 108.91(11)
C25 C24 C23 112.88(12)
O4 C24 C26 104.62(10)
C25 C24 C26 109.54(11)
C23 C24 C26 110.29(11)
C24 C25 H25A 109.5
C24 C25 H25B 109.5
H25A C25 H25B 109.5
C24 C25 H25C 109.5
H25A C25 H25C 109.5
H25B C25 H25C 109.5
C4 C26 C27 102.93(10)
C4 C26 C24 111.67(10)
C27 C26 C24 112.50(10)
C4 C26 H26 109.8
C27 C26 H26 109.8
C24 C26 H26 109.8
C5 C27 C26 104.65(10)
C5 C27 H27A 110.8
C26 C27 H27A 110.8
C5 C27 H27B 110.8
C26 C27 H27B 110.8
H27A C27 H27B 108.9

loop_
_geom_bond_atom_site_label_1
_geom_bond_atom_site_label_2
_geom_bond_distance
S1 O1 1.4311(12)
S1 O2 1.4326(13)
S1 N3 1.6245(12)
S1 C6 1.7637(15)
O3 C13 1.2188(16)
O4 C24 1.4379(16)
O4 H4 0.8200
N1 C13 1.3531(18)
N1 C3 1.4233(17)
N1 C4 1.4642(15)
N2 C5 1.3474(16)
N2 C14 1.4528(16)
N2 C4 1.4539(16)
N3 C5 1.3005(17)
C1 C21 1.369(3)
C1 C2 1.388(2)
C1 H1 0.9300
C2 C3 1.3894(19)
C2 H2 0.9300
C3 C23 1.387(2)
C4 C26 1.5237(18)
C4 H4A 0.9800
C5 C27 1.5094(19)
C6 C11 1.370(2)
C6 C7 1.383(2)
C7 C8 1.375(2)
C7 H7 0.9300
C8 C9 1.374(3)
C8 H8 0.9300
C9 C12 1.371(3)
C9 C10 1.513(3)
C10 H10A 0.9600
C10 H10B 0.9600
C10 H10C 0.9600
C11 C12 1.390(3)
C11 H11 0.9300
C12 H12 0.9300
C13 C14 1.5370(18)
C14 C15 1.5125(19)
C14 H14 0.9800
C15 C16 1.369(2)
C15 C20 1.380(2)
C16 C17 1.388(2)
C16 H16 0.9300
C17 C18 1.363(3)
C17 H17 0.9300
C18 C19 1.350(3)
C18 H18 0.9300
C19 C20 1.384(3)
C19 H19 0.9300
C20 H20 0.9300
C21 C22 1.383(2)
C21 H21 0.9300
C22 C23 1.3874(19)
C22 H22 0.9300
C23 C24 1.5286(18)
C24 C25 1.518(2)
C24 C26 1.5427(17)
C25 H25A 0.9600
C25 H25B 0.9600
C25 H25C 0.9600
C26 C27 1.5403(18)
C26 H26 0.9800
C27 H27A 0.9700
C27 H27B 0.9700

loop_
_platon_squeeze_void_nr
_platon_squeeze_void_average_x
_platon_squeeze_void_average_y
_platon_squeeze_void_average_z
_platon_squeeze_void_volume
_platon_squeeze_void_count_electrons
_platon_squeeze_void_content
1 0.500 0.500 0.500 198 59 ' '
